data_7211848
loop_
_publ_author_name
'Huang, Fu-Ping'
'Tian, Jin-Lei'
'Chen, Gong-Jun'
'Li, Dong-Dong'
'Gu, Wen'
'Liu, Xin'
'Yan, Shi-Ping'
'Liao, Dai-Zheng'
'Cheng, Peng'

_publ_section_title
;
 A case study of the ZnII-BDC/bpt mixed-ligand system: positional isomeric
 effect, structural diversification and luminescent properties
;
_journal_issue 4
_journal_name_full CrystEngComm
_journal_page_first 1269
_journal_paper_doi 10.1039/b915506f
_journal_volume 12
_journal_year 2010
_chemical_formula_sum 'C28 H17 N5 O8 Zn2'
_chemical_formula_weight 682.25
_chemical_name_systematic
;
?
;
_space_group_IT_number 14
_symmetry_cell_setting monoclinic
_symmetry_space_group_name_Hall '-P 2ybc'
_symmetry_space_group_name_H-M 'P 1 21/c 1'
_atom_sites_solution_hydrogens geom
_atom_sites_solution_primary direct
_atom_sites_solution_secondary difmap
_audit_creation_method SHELXL-97
_cell_angle_alpha 90.00
_cell_angle_beta 98.04(3)
_cell_angle_gamma 90.00
_cell_formula_units_Z 4
_cell_length_a 7.2690(15)
_cell_length_b 16.820(3)
_cell_length_c 22.264(5)
_cell_measurement_temperature 293(2)
_cell_volume 2695.3(10)
_computing_structure_refinement 'SHELXL-97 (Sheldrick, 1997)'
_computing_structure_solution 'SHELXS-97 (Sheldrick, 1990)'
_diffrn_ambient_temperature 293(2)
_diffrn_measured_fraction_theta_full 0.996
_diffrn_measured_fraction_theta_max 0.996
_diffrn_radiation_monochromator graphite
_diffrn_radiation_source 'fine-focus sealed tube'
_diffrn_radiation_type MoK\a
_diffrn_radiation_wavelength 0.71073
_diffrn_reflns_av_R_equivalents 0.0790
_diffrn_reflns_av_sigmaI/netI 0.0849
_diffrn_reflns_limit_h_max 8
_diffrn_reflns_limit_h_min -8
_diffrn_reflns_limit_k_max 20
_diffrn_reflns_limit_k_min -19
_diffrn_reflns_limit_l_max 26
_diffrn_reflns_limit_l_min -23
_diffrn_reflns_number 15647
_diffrn_reflns_theta_full 25.25
_diffrn_reflns_theta_max 25.25
_diffrn_reflns_theta_min 3.03
_exptl_absorpt_coefficient_mu 1.842
_exptl_absorpt_correction_T_max 0.897
_exptl_absorpt_correction_T_min 0.689
_exptl_absorpt_correction_type multi-scan
_exptl_absorpt_process_details sadabs
_exptl_crystal_density_diffrn 1.681
_exptl_crystal_density_method 'not measured'
_exptl_crystal_F_000 1376
_exptl_crystal_size_max 0.40
_exptl_crystal_size_mid 0.12
_exptl_crystal_size_min 0.08
_refine_diff_density_max 0.427
_refine_diff_density_min -0.405
_refine_diff_density_rms 0.088
_refine_ls_extinction_method none
_refine_ls_goodness_of_fit_ref 1.052
_refine_ls_hydrogen_treatment constr
_refine_ls_matrix_type full
_refine_ls_number_parameters 388
_refine_ls_number_reflns 4856
_refine_ls_number_restraints 0
_refine_ls_restrained_S_all 1.052
_refine_ls_R_factor_all 0.1101
_refine_ls_R_factor_gt 0.0758
_refine_ls_shift/su_max 0.000
_refine_ls_shift/su_mean 0.000
_refine_ls_structure_factor_coef Fsqd
_refine_ls_weighting_details 'calc w=1/[\s^2^(Fo^2^)+(0.0199P)^2^+15.0000P] where P=(Fo^2^+2Fc^2^)/3'
_refine_ls_weighting_scheme calc
_refine_ls_wR_factor_gt 0.1173
_refine_ls_wR_factor_ref 0.1284
_reflns_number_gt 3729
_reflns_number_total 4856
_reflns_threshold_expression >2sigma(I)
_cod_data_source_file b915506f.txt
_cod_data_source_block aa8
_cod_original_cell_volume 2695.4(10)
_cod_original_sg_symbol_H-M p21/c
_cod_database_code 7211848

loop_
_symmetry_equiv_pos_as_xyz
'x, y, z'
'-x, y+1/2, -z+1/2'
'-x, -y, -z'
'x, -y-1/2, z-1/2'

loop_
_atom_site_label
_atom_site_type_symbol
_atom_site_fract_x
_atom_site_fract_y
_atom_site_fract_z
_atom_site_U_iso_or_equiv
_atom_site_adp_type
_atom_site_occupancy
_atom_site_symmetry_multiplicity
_atom_site_calc_flag
_atom_site_refinement_flags
Zn1 Zn -0.09789(10) 0.21448(4) 0.23016(3) 0.0262(2) Uani 1 1 d .
Zn2 Zn 0.47161(10) 0.26742(4) 0.28898(3) 0.0267(2) Uani 1 1 d .
C1 C 0.1006(8) 0.2346(4) 0.1428(3) 0.0281(15) Uani 1 1 d .
C2 C 0.2193(8) 0.2249(4) 0.0929(3) 0.0241(14) Uani 1 1 d .
C3 C 0.4149(8) 0.2135(4) 0.1047(3) 0.0263(14) Uani 1 1 d .
C4 C 0.5200(8) 0.2236(4) 0.1673(3) 0.0268(15) Uani 1 1 d .
C5 C 0.5125(10) 0.1970(4) 0.0562(3) 0.0396(18) Uani 1 1 d .
H5 H 0.6403 0.1892 0.0638 0.047 Uiso 1 1 calc R
C6 C 0.4223(11) 0.1919(5) -0.0029(3) 0.047(2) Uani 1 1 d .
H6 H 0.4890 0.1812 -0.0347 0.057 Uiso 1 1 calc R
C7 C 0.2336(11) 0.2028(4) -0.0137(3) 0.0423(19) Uani 1 1 d .
H7 H 0.1723 0.1983 -0.0531 0.051 Uiso 1 1 calc R
C8 C 0.1325(9) 0.2204(4) 0.0331(3) 0.0317(16) Uani 1 1 d .
H8 H 0.0053 0.2293 0.0244 0.038 Uiso 1 1 calc R
C9 C -0.1551(8) 0.3416(4) 0.3140(3) 0.0285(16) Uani 1 1 d .
C10 C -0.0663(9) 0.4109(4) 0.3508(3) 0.0267(15) Uani 1 1 d .
C11 C 0.1191(9) 0.4328(4) 0.3501(3) 0.0270(15) Uani 1 1 d .
C12 C 0.2562(9) 0.3863(4) 0.3178(3) 0.0293(16) Uani 1 1 d .
C13 C 0.1894(10) 0.4987(4) 0.3848(4) 0.0428(19) Uani 1 1 d .
H13 H 0.3118 0.5145 0.3844 0.051 Uiso 1 1 calc R
C14 C 0.0781(12) 0.5402(5) 0.4193(4) 0.057(2) Uani 1 1 d .
H14 H 0.1269 0.5833 0.4425 0.068 Uiso 1 1 calc R
C15 C -0.1062(11) 0.5182(5) 0.4199(4) 0.054(2) Uani 1 1 d .
H15 H -0.1810 0.5461 0.4432 0.065 Uiso 1 1 calc R
C16 C -0.1759(10) 0.4543(4) 0.3852(3) 0.0429(19) Uani 1 1 d .
H16 H -0.2995 0.4399 0.3849 0.052 Uiso 1 1 calc R
C17 C 0.5758(9) 0.1426(4) 0.3773(3) 0.0292(15) Uani 1 1 d .
H17 H 0.6175 0.1881 0.3986 0.035 Uiso 1 1 calc R
C18 C 0.6052(8) 0.0691(4) 0.4065(3) 0.0224(14) Uani 1 1 d .
C19 C 0.5444(9) 0.0009(4) 0.3736(3) 0.0309(16) Uani 1 1 d .
H19 H 0.5636 -0.0492 0.3911 0.037 Uiso 1 1 calc R
C20 C 0.4549(9) 0.0089(4) 0.3144(3) 0.0313(16) Uani 1 1 d .
H20 H 0.4112 -0.0356 0.2921 0.038 Uiso 1 1 calc R
C21 C 0.4316(8) 0.0844(4) 0.2890(3) 0.0284(15) Uani 1 1 d .
H21 H 0.3733 0.0892 0.2492 0.034 Uiso 1 1 calc R
C22 C 0.7036(8) 0.0658(4) 0.4691(3) 0.0253(15) Uani 1 1 d .
C23 C 0.8386(8) 0.0231(4) 0.5531(3) 0.0254(15) Uani 1 1 d .
C24 C 0.9144(8) -0.0291(4) 0.6042(3) 0.0240(14) Uani 1 1 d .
C25 C 1.0095(9) -0.0015(4) 0.6594(3) 0.0308(16) Uani 1 1 d .
H25 H 1.0311 0.0526 0.6655 0.037 Uiso 1 1 calc R
C26 C 1.0712(8) -0.0556(4) 0.7051(3) 0.0301(16) Uani 1 1 d .
H26 H 1.1338 -0.0365 0.7415 0.036 Uiso 1 1 calc R
C27 C 0.9545(9) -0.1607(4) 0.6447(3) 0.0293(15) Uani 1 1 d .
H27 H 0.9350 -0.2151 0.6395 0.035 Uiso 1 1 calc R
C28 C 0.8911(8) -0.1108(4) 0.5972(3) 0.0274(15) Uani 1 1 d .
H28 H 0.8330 -0.1316 0.5607 0.033 Uiso 1 1 calc R
N1 N 0.4899(7) 0.1510(3) 0.3196(2) 0.0261(12) Uani 1 1 d .
N2 N 0.7474(7) -0.0027(3) 0.5002(2) 0.0271(13) Uani 1 1 d .
N3 N 0.8473(8) 0.1030(3) 0.5532(3) 0.0355(14) Uani 1 1 d .
N4 N 0.7604(8) 0.1321(3) 0.4990(2) 0.0345(14) Uani 1 1 d .
N5 N 1.0437(7) -0.1347(3) 0.6984(2) 0.0270(13) Uani 1 1 d .
O1 O 0.1195(6) 0.1871(3) 0.1873(2) 0.0357(12) Uani 1 1 d .
O2 O -0.0283(6) 0.2853(3) 0.1368(2) 0.0418(12) Uani 1 1 d .
O3 O 0.4604(6) 0.2749(3) 0.2012(2) 0.0370(11) Uani 1 1 d .
O4 O 0.6657(6) 0.1816(3) 0.1813(2) 0.0380(12) Uani 1 1 d .
O5 O -0.0892(6) 0.3220(3) 0.2661(2) 0.0373(12) Uani 1 1 d .
O6 O -0.2899(6) 0.3077(3) 0.3331(2) 0.0373(12) Uani 1 1 d .
O7 O 0.2797(6) 0.3125(3) 0.3324(2) 0.0350(12) Uani 1 1 d .
O8 O 0.3458(7) 0.4206(3) 0.2827(2) 0.0539(15) Uani 1 1 d .
H3A H 0.8832 0.1344 0.5798 0.065 Uiso 1 1 d R

loop_
_atom_site_aniso_label
_atom_site_aniso_U_11
_atom_site_aniso_U_22
_atom_site_aniso_U_33
_atom_site_aniso_U_23
_atom_site_aniso_U_13
_atom_site_aniso_U_12
Zn1 0.0226(4) 0.0311(4) 0.0243(4) 0.0003(4) 0.0014(3) 0.0032(3)
Zn2 0.0246(4) 0.0304(4) 0.0251(4) 0.0014(4) 0.0039(3) 0.0017(3)
C1 0.025(3) 0.032(4) 0.026(4) 0.000(3) -0.002(3) 0.000(3)
C2 0.032(3) 0.020(3) 0.019(3) 0.005(3) 0.003(3) -0.001(3)
C3 0.032(4) 0.030(4) 0.017(3) 0.003(3) 0.005(3) 0.004(3)
C4 0.025(3) 0.030(4) 0.025(4) 0.005(3) 0.002(3) -0.004(3)
C5 0.034(4) 0.048(5) 0.038(5) -0.001(4) 0.009(3) 0.005(3)
C6 0.060(6) 0.057(5) 0.029(5) -0.003(4) 0.021(4) 0.004(4)
C7 0.071(5) 0.043(5) 0.009(4) 0.001(3) -0.004(4) 0.004(4)
C8 0.036(4) 0.024(4) 0.032(4) 0.003(3) -0.006(3) 0.005(3)
C9 0.018(3) 0.028(4) 0.037(4) 0.005(3) -0.006(3) 0.005(3)
C10 0.034(4) 0.020(3) 0.026(4) -0.001(3) 0.005(3) -0.003(3)
C11 0.035(4) 0.025(4) 0.022(4) -0.001(3) 0.008(3) -0.002(3)
C12 0.029(4) 0.027(4) 0.032(4) -0.001(3) 0.001(3) -0.005(3)
C13 0.037(4) 0.033(4) 0.059(5) -0.004(4) 0.009(4) -0.012(3)
C14 0.066(6) 0.039(5) 0.068(6) -0.026(4) 0.018(5) -0.008(4)
C15 0.061(6) 0.037(5) 0.070(6) -0.020(4) 0.031(5) 0.005(4)
C16 0.041(4) 0.038(5) 0.053(5) -0.011(4) 0.018(4) 0.004(3)
C17 0.032(4) 0.029(4) 0.026(4) -0.005(3) 0.001(3) -0.006(3)
C18 0.022(3) 0.026(4) 0.020(4) 0.005(3) 0.006(3) -0.002(3)
C19 0.028(4) 0.027(4) 0.037(4) 0.004(3) 0.002(3) -0.001(3)
C20 0.030(4) 0.032(4) 0.032(4) -0.006(3) 0.006(3) -0.002(3)
C21 0.019(3) 0.039(4) 0.025(4) -0.004(3) 0.000(3) 0.000(3)
C22 0.027(4) 0.031(4) 0.017(3) -0.002(3) 0.001(3) 0.000(3)
C23 0.023(3) 0.026(4) 0.029(4) 0.001(3) 0.007(3) 0.000(3)
C24 0.020(3) 0.027(4) 0.024(4) 0.005(3) 0.003(3) -0.001(3)
C25 0.035(4) 0.027(4) 0.030(4) -0.005(3) 0.004(3) -0.001(3)
C26 0.024(4) 0.042(4) 0.022(4) -0.005(3) -0.003(3) -0.003(3)
C27 0.032(4) 0.024(4) 0.031(4) -0.002(3) 0.003(3) -0.006(3)
C28 0.028(4) 0.032(4) 0.021(4) -0.004(3) -0.001(3) -0.003(3)
N1 0.021(3) 0.036(3) 0.020(3) 0.000(3) -0.001(2) 0.001(2)
N2 0.029(3) 0.028(3) 0.023(3) 0.002(3) -0.003(2) 0.001(2)
N3 0.040(3) 0.030(3) 0.035(4) -0.006(3) -0.001(3) -0.002(3)
N4 0.044(4) 0.033(3) 0.023(3) 0.006(3) -0.011(3) -0.002(3)
N5 0.021(3) 0.036(3) 0.024(3) 0.003(3) 0.006(2) -0.004(2)
O1 0.033(3) 0.045(3) 0.031(3) 0.015(2) 0.012(2) 0.007(2)
O2 0.039(3) 0.053(3) 0.034(3) 0.009(3) 0.008(2) 0.020(2)
O3 0.043(3) 0.039(3) 0.027(3) -0.004(2) -0.001(2) 0.008(2)
O4 0.025(3) 0.042(3) 0.043(3) -0.003(2) -0.008(2) 0.002(2)
O5 0.048(3) 0.037(3) 0.029(3) -0.007(2) 0.009(2) -0.004(2)
O6 0.029(3) 0.043(3) 0.038(3) -0.001(2) 0.000(2) -0.011(2)
O7 0.036(3) 0.028(3) 0.044(3) 0.001(2) 0.018(2) 0.002(2)
O8 0.056(3) 0.048(3) 0.064(4) 0.024(3) 0.034(3) 0.006(3)

loop_
_atom_type_symbol
_atom_type_description
_atom_type_scat_dispersion_real
_atom_type_scat_dispersion_imag
_atom_type_scat_source
C C 0.0033 0.0016 'International Tables Vol C Tables 4.2.6.8 and 6.1.1.4'
H H 0.0000 0.0000 'International Tables Vol C Tables 4.2.6.8 and 6.1.1.4'
N N 0.0061 0.0033 'International Tables Vol C Tables 4.2.6.8 and 6.1.1.4'
O O 0.0106 0.0060 'International Tables Vol C Tables 4.2.6.8 and 6.1.1.4'
Zn Zn 0.2839 1.4301 'International Tables Vol C Tables 4.2.6.8 and 6.1.1.4'

loop_
_geom_angle_atom_site_label_1
_geom_angle_atom_site_label_2
_geom_angle_atom_site_label_3
_geom_angle
_geom_angle_site_symmetry_1
_geom_angle_site_symmetry_3
O5 Zn1 O4 117.01(19) . 1_455
O5 Zn1 O1 114.79(19) . .
O4 Zn1 O1 110.78(19) 1_455 .
O5 Zn1 N5 106.9(2) . 3_656
O4 Zn1 N5 107.3(2) 1_455 3_656
O1 Zn1 N5 97.92(19) . 3_656
O3 Zn2 O7 122.50(19) . .
O3 Zn2 O6 112.6(2) . 1_655
O7 Zn2 O6 104.85(19) . 1_655
O3 Zn2 N1 112.5(2) . .
O7 Zn2 N1 102.76(19) . .
O6 Zn2 N1 98.51(19) 1_655 .
O2 C1 O1 120.5(6) . .
O2 C1 C2 119.3(6) . .
O1 C1 C2 119.9(5) . .
C8 C2 C3 118.4(6) . .
C8 C2 C1 118.7(6) . .
C3 C2 C1 122.6(5) . .
C5 C3 C2 119.1(6) . .
C5 C3 C4 119.4(6) . .
C2 C3 C4 121.4(5) . .
O3 C4 O4 125.2(6) . .
O3 C4 C3 117.3(5) . .
O4 C4 C3 117.5(6) . .
C6 C5 C3 121.3(7) . .
C6 C5 H5 119.3 . .
C3 C5 H5 119.3 . .
C7 C6 C5 119.1(7) . .
C7 C6 H6 120.4 . .
C5 C6 H6 120.4 . .
C6 C7 C8 121.2(6) . .
C6 C7 H7 119.4 . .
C8 C7 H7 119.4 . .
C7 C8 C2 120.8(6) . .
C7 C8 H8 119.6 . .
C2 C8 H8 119.6 . .
O6 C9 O5 124.7(6) . .
O6 C9 C10 117.3(6) . .
O5 C9 C10 118.1(6) . .
C16 C10 C11 119.6(6) . .
C16 C10 C9 118.0(6) . .
C11 C10 C9 122.4(6) . .
C10 C11 C13 118.7(6) . .
C10 C11 C12 124.3(6) . .
C13 C11 C12 116.9(6) . .
O8 C12 O7 123.2(6) . .
O8 C12 C11 119.9(6) . .
O7 C12 C11 116.7(6) . .
C14 C13 C11 120.5(7) . .
C14 C13 H13 119.7 . .
C11 C13 H13 119.7 . .
C13 C14 C15 120.6(7) . .
C13 C14 H14 119.7 . .
C15 C14 H14 119.7 . .
C16 C15 C14 118.8(7) . .
C16 C15 H15 120.6 . .
C14 C15 H15 120.6 . .
C15 C16 C10 121.7(7) . .
C15 C16 H16 119.1 . .
C10 C16 H16 119.1 . .
N1 C17 C18 123.5(6) . .
N1 C17 H17 118.2 . .
C18 C17 H17 118.2 . .
C19 C18 C17 117.7(6) . .
C19 C18 C22 122.6(6) . .
C17 C18 C22 119.6(6) . .
C20 C19 C18 119.2(6) . .
C20 C19 H19 120.4 . .
C18 C19 H19 120.4 . .
C21 C20 C19 119.1(6) . .
C21 C20 H20 120.4 . .
C19 C20 H20 120.4 . .
N1 C21 C20 122.8(6) . .
N1 C21 H21 118.6 . .
C20 C21 H21 118.6 . .
N4 C22 N2 114.9(5) . .
N4 C22 C18 120.9(6) . .
N2 C22 C18 124.1(6) . .
N2 C23 N3 110.1(6) . .
N2 C23 C24 124.6(6) . .
N3 C23 C24 125.3(6) . .
C28 C24 C25 117.6(6) . .
C28 C24 C23 118.2(6) . .
C25 C24 C23 124.2(6) . .
C26 C25 C24 119.5(6) . .
C26 C25 H25 120.2 . .
C24 C25 H25 120.2 . .
N5 C26 C25 122.5(6) . .
N5 C26 H26 118.8 . .
C25 C26 H26 118.8 . .
N5 C27 C28 123.3(6) . .
N5 C27 H27 118.4 . .
C28 C27 H27 118.4 . .
C27 C28 C24 119.5(6) . .
C27 C28 H28 120.2 . .
C24 C28 H28 120.2 . .
C21 N1 C17 117.6(6) . .
C21 N1 Zn2 128.1(4) . .
C17 N1 Zn2 114.2(4) . .
C23 N2 C22 103.0(5) . .
C23 N3 N4 109.8(5) . .
C23 N3 H3A 131.6 . .
N4 N3 H3A 118.2 . .
C22 N4 N3 102.2(5) . .
C26 N5 C27 117.5(6) . .
C26 N5 Zn1 123.0(4) . 3_656
C27 N5 Zn1 118.9(4) . 3_656
C1 O1 Zn1 102.8(4) . .
C4 O3 Zn2 125.8(4) . .
C4 O4 Zn1 127.4(4) . 1_655
C9 O5 Zn1 125.6(4) . .
C9 O6 Zn2 130.8(4) . 1_455
C12 O7 Zn2 109.1(4) . .

loop_
_geom_bond_atom_site_label_1
_geom_bond_atom_site_label_2
_geom_bond_distance
_geom_bond_site_symmetry_2
Zn1 O5 1.976(5) .
Zn1 O4 1.980(4) 1_455
Zn1 O1 2.010(4) .
Zn1 N5 2.076(5) 3_656
Zn2 O3 1.949(5) .
Zn2 O7 1.957(4) .
Zn2 O6 1.989(4) 1_655
Zn2 N1 2.072(5) .
C1 O2 1.260(7) .
C1 O1 1.266(7) .
C1 C2 1.508(8) .
C2 C8 1.394(8) .
C2 C3 1.422(8) .
C3 C5 1.399(9) .
C3 C4 1.503(8) .
C4 O3 1.262(7) .
C4 O4 1.274(7) .
C5 C6 1.388(10) .
C5 H5 0.9300 .
C6 C7 1.371(10) .
C6 H6 0.9300 .
C7 C8 1.388(9) .
C7 H7 0.9300 .
C8 H8 0.9300 .
C9 O6 1.258(7) .
C9 O5 1.271(8) .
C9 C10 1.515(9) .
C10 C16 1.389(9) .
C10 C11 1.400(9) .
C11 C13 1.405(9) .
C11 C12 1.524(9) .
C12 O8 1.230(8) .
C12 O7 1.288(7) .
C13 C14 1.382(10) .
C13 H13 0.9300 .
C14 C15 1.392(11) .
C14 H14 0.9300 .
C15 C16 1.377(10) .
C15 H15 0.9300 .
C16 H16 0.9300 .
C17 N1 1.354(8) .
C17 C18 1.399(8) .
C17 H17 0.9300 .
C18 C19 1.398(9) .
C18 C22 1.478(8) .
C19 C20 1.394(9) .
C19 H19 0.9300 .
C20 C21 1.390(9) .
C20 H20 0.9300 .
C21 N1 1.348(8) .
C21 H21 0.9300 .
C22 N4 1.335(8) .
C22 N2 1.358(8) .
C23 N2 1.340(8) .
C23 N3 1.346(8) .
C23 C24 1.482(9) .
C24 C28 1.390(8) .
C24 C25 1.403(9) .
C25 C26 1.390(9) .
C25 H25 0.9300 .
C26 N5 1.351(8) .
C26 H26 0.9300 .
C27 N5 1.351(8) .
C27 C28 1.380(9) .
C27 H27 0.9300 .
C28 H28 0.9300 .
N3 N4 1.373(7) .
N3 H3A 0.8090 .
N5 Zn1 2.076(5) 3_656
O4 Zn1 1.980(4) 1_655
O6 Zn2 1.989(4) 1_455

loop_
_geom_torsion_atom_site_label_1
_geom_torsion_atom_site_label_2
_geom_torsion_atom_site_label_3
_geom_torsion_atom_site_label_4
_geom_torsion
_geom_torsion_site_symmetry_1
_geom_torsion_site_symmetry_4
O2 C1 C2 C8 -46.1(9) . .
O1 C1 C2 C8 127.2(6) . .
O2 C1 C2 C3 139.2(6) . .
O1 C1 C2 C3 -47.5(9) . .
C8 C2 C3 C5 -1.0(9) . .
C1 C2 C3 C5 173.6(6) . .
C8 C2 C3 C4 175.3(6) . .
C1 C2 C3 C4 -10.0(9) . .
C5 C3 C4 O3 143.8(6) . .
C2 C3 C4 O3 -32.6(9) . .
C5 C3 C4 O4 -33.8(9) . .
C2 C3 C4 O4 149.8(6) . .
C2 C3 C5 C6 0.3(10) . .
C4 C3 C5 C6 -176.1(6) . .
C3 C5 C6 C7 -0.4(11) . .
C5 C6 C7 C8 1.3(11) . .
C6 C7 C8 C2 -2.1(11) . .
C3 C2 C8 C7 1.9(9) . .
C1 C2 C8 C7 -172.9(6) . .
O6 C9 C10 C16 -27.2(9) . .
O5 C9 C10 C16 152.5(6) . .
O6 C9 C10 C11 153.9(6) . .
O5 C9 C10 C11 -26.4(9) . .
C16 C10 C11 C13 0.1(10) . .
C9 C10 C11 C13 178.9(6) . .
C16 C10 C11 C12 175.4(6) . .
C9 C10 C11 C12 -5.8(10) . .
C10 C11 C12 O8 128.5(7) . .
C13 C11 C12 O8 -56.1(9) . .
C10 C11 C12 O7 -55.7(9) . .
C13 C11 C12 O7 119.6(7) . .
C10 C11 C13 C14 0.9(11) . .
C12 C11 C13 C14 -174.8(7) . .
C11 C13 C14 C15 -0.9(13) . .
C13 C14 C15 C16 -0.1(13) . .
C14 C15 C16 C10 1.0(13) . .
C11 C10 C16 C15 -1.0(11) . .
C9 C10 C16 C15 -179.9(7) . .
N1 C17 C18 C19 1.0(9) . .
N1 C17 C18 C22 178.8(6) . .
C17 C18 C19 C20 -1.3(9) . .
C22 C18 C19 C20 -179.1(6) . .
C18 C19 C20 C21 1.3(9) . .
C19 C20 C21 N1 -0.9(9) . .
C19 C18 C22 N4 179.6(6) . .
C17 C18 C22 N4 1.9(9) . .
C19 C18 C22 N2 1.3(9) . .
C17 C18 C22 N2 -176.4(6) . .
N2 C23 C24 C28 0.4(9) . .
N3 C23 C24 C28 178.9(6) . .
N2 C23 C24 C25 -179.9(6) . .
N3 C23 C24 C25 -1.4(10) . .
C28 C24 C25 C26 -1.8(9) . .
C23 C24 C25 C26 178.5(6) . .
C24 C25 C26 N5 0.2(9) . .
N5 C27 C28 C24 -1.5(9) . .
C25 C24 C28 C27 2.5(9) . .
C23 C24 C28 C27 -177.8(6) . .
C20 C21 N1 C17 0.5(9) . .
C20 C21 N1 Zn2 178.8(4) . .
C18 C17 N1 C21 -0.6(9) . .
C18 C17 N1 Zn2 -179.1(5) . .
O3 Zn2 N1 C21 -25.5(5) . .
O7 Zn2 N1 C21 108.2(5) . .
O6 Zn2 N1 C21 -144.4(5) 1_655 .
O3 Zn2 N1 C17 152.8(4) . .
O7 Zn2 N1 C17 -73.5(4) . .
O6 Zn2 N1 C17 33.9(4) 1_655 .
N3 C23 N2 C22 0.3(7) . .
C24 C23 N2 C22 178.9(6) . .
N4 C22 N2 C23 -0.2(7) . .
C18 C22 N2 C23 178.2(6) . .
N2 C23 N3 N4 -0.2(7) . .
C24 C23 N3 N4 -178.9(6) . .
N2 C22 N4 N3 0.1(7) . .
C18 C22 N4 N3 -178.4(5) . .
C23 N3 N4 C22 0.1(7) . .
C25 C26 N5 C27 0.9(9) . .
C25 C26 N5 Zn1 -170.3(5) . 3_656
C28 C27 N5 C26 -0.2(9) . .
C28 C27 N5 Zn1 171.4(5) . 3_656
O2 C1 O1 Zn1 3.1(7) . .
C2 C1 O1 Zn1 -170.2(5) . .
O5 Zn1 O1 C1 -66.0(4) . .
O4 Zn1 O1 C1 69.2(4) 1_455 .
N5 Zn1 O1 C1 -178.8(4) 3_656 .
O4 C4 O3 Zn2 -36.3(9) . .
C3 C4 O3 Zn2 146.3(4) . .
O7 Zn2 O3 C4 -147.0(5) . .
O6 Zn2 O3 C4 86.5(5) 1_655 .
N1 Zn2 O3 C4 -23.8(6) . .
O3 C4 O4 Zn1 -36.0(9) . 1_655
C3 C4 O4 Zn1 141.4(5) . 1_655
O6 C9 O5 Zn1 -27.9(9) . .
C10 C9 O5 Zn1 152.5(4) . .
O4 Zn1 O5 C9 79.6(5) 1_455 .
O1 Zn1 O5 C9 -148.0(5) . .
N5 Zn1 O5 C9 -40.7(5) 3_656 .
O5 C9 O6 Zn2 -41.0(9) . 1_455
C10 C9 O6 Zn2 138.7(5) . 1_455
O8 C12 O7 Zn2 -1.0(8) . .
C11 C12 O7 Zn2 -176.6(4) . .
O3 Zn2 O7 C12 -53.3(5) . .
O6 Zn2 O7 C12 76.6(4) 1_655 .
N1 Zn2 O7 C12 179.1(4) . .
